data_1001390
loop_
_publ_author_name
'Hedoux, A'
'Grebille, D'
'Jaud, J'
'Godefroy, G'

_publ_section_title
;
Structural study of the incommensurate and lock-in phases of Rb~2~ Zn
Cl~4~
;
_journal_coden_ASTM ASBSDK
_journal_name_full 'Acta Crystallographica B (39,1983-)'
_journal_page_first 370
_journal_page_last 378
_journal_volume 45
_journal_year 1989
_chemical_formula_structural 'Rb2 (Zn Cl4)'
_chemical_formula_sum 'Cl4 Rb2 Zn'
_chemical_name_systematic 'Rubidium tetrachlorozincate'
_space_group_IT_number 62
_symmetry_cell_setting orthorhombic
_symmetry_Int_Tables_number 62
_symmetry_space_group_name_Hall '-P 2n 2a'
_symmetry_space_group_name_H-M 'P m c n'
_cell_angle_alpha 90
_cell_angle_beta 90
_cell_angle_gamma 90
_cell_formula_units_Z 4
_cell_length_a 7.253(5)
_cell_length_b 12.646(9)
_cell_length_c 9.221(7)
_cell_volume 845.8
_refine_ls_R_factor_all 0.045
_cod_database_code 1001390

loop_
_symmetry_equiv_pos_as_xyz
x,y,z
1/2-x,1/2-y,1/2+z
1/2+x,-y,-z
-x,1/2+y,1/2-z
-x,-y,-z
1/2+x,1/2+y,1/2-z
1/2-x,y,z
x,1/2-y,1/2+z

loop_
_atom_site_label
_atom_site_type_symbol
_atom_site_symmetry_multiplicity
_atom_site_Wyckoff_symbol
_atom_site_fract_x
_atom_site_fract_y
_atom_site_fract_z
_atom_site_occupancy
_atom_site_attached_hydrogens
_atom_site_calc_flag
Rb1 Rb1+ 4 c 0.25 0.4067 0.6298 1. 0 d
Rb2 Rb1+ 4 c 0.25 0.8196 0.4862 1. 0 d
Zn1 Zn2+ 4 c 0.25 0.4217 0.224 1. 0 d
Cl1 Cl1- 4 c 0.25 0.4189 -0.0175 1. 0 d
Cl2 Cl1- 4 c 0.25 0.5851 0.3204 1. 0 d
Cl3 Cl1- 8 d 0.001 0.341 0.3139 1. 0 d

loop_
_atom_type_symbol
_atom_type_oxidation_number
Rb1+ 1.000
Zn2+ 2.000
Cl1- -1.000
